data_4127034
loop_
_publ_author_name
'Zwick, Christian R.'
'Renata, Hans'

_publ_section_title
;
 Remote C-H Hydroxylation by an \a-Ketoglutarate-Dependent Dioxygenase
 Enables Efficient Chemoenzymatic Synthesis of Manzacidin C and Proline
 Analogs.
;
_journal_name_full 'Journal of the American Chemical Society'
_journal_paper_doi 10.1021/jacs.7b12918
_journal_year 2017
_chemical_absolute_configuration ad
_chemical_formula_moiety 'C11 H19 N O4'
_chemical_formula_sum 'C11 H19 N O4'
_chemical_formula_weight 229.27
_space_group_crystal_system monoclinic
_space_group_IT_number 5
_space_group_name_Hall 'C 2y'
_space_group_name_H-M_alt 'C 1 2 1'
_symmetry_space_group_name_Hall 'C 2y'
_symmetry_space_group_name_H-M 'C 1 2 1'
_atom_sites_solution_hydrogens mixed
_atom_sites_solution_primary dual
_atom_sites_solution_secondary difmap
_audit_creation_date 2017-04-17
_audit_creation_method
;
Olex2 1.2-beta
(compiled 2017.03.28 svn.r3405 for OlexSys, GUI svn.r5335)
;
_cell_angle_alpha 90
_cell_angle_beta 91.820(2)
_cell_angle_gamma 90
_cell_formula_units_Z 4
_cell_length_a 18.0473(9)
_cell_length_b 5.6470(3)
_cell_length_c 12.1602(6)
_cell_measurement_reflns_used 9990
_cell_measurement_temperature 100.0
_cell_measurement_theta_max 68.359
_cell_measurement_theta_min 3.636
_cell_volume 1238.66(11)
_computing_cell_refinement 'SAINT V8.38A (Bruker, 2017)'
_computing_data_collection 'APEX3 v2016.9-0 (Bruker, 2016)'
_computing_data_reduction 'SAINT V8.38A (Bruker, 2017)'
_computing_molecular_graphics 'Olex2 (Dolomanov et al., 2009)'
_computing_publication_material 'Olex2 (Dolomanov et al., 2009)'
_computing_structure_refinement 'ShelXL (Sheldrick, 2015)'
_computing_structure_solution 'ShelXT (Sheldrick, 2015)'
_diffrn_ambient_temperature 100.0
_diffrn_detector 'Bruker Platinum135 CCD'
_diffrn_detector_area_resol_mean 7.9
_diffrn_detector_type 'CCD Area Detector'
_diffrn_measured_fraction_theta_full 0.996
_diffrn_measured_fraction_theta_max 0.995
_diffrn_measurement_device 'Fixed Chi Three-Circle Diffractometer'
_diffrn_measurement_device_type 'Bruker D8 Platinum135'
_diffrn_measurement_method '\w and \f scans'
_diffrn_radiation_monochromator 'Double Bounce Multilayer Mirrors'
_diffrn_radiation_probe x-ray
_diffrn_radiation_type CuK\a
_diffrn_radiation_wavelength 1.54178
_diffrn_radiation_xray_symbol K-L~3~
_diffrn_reflns_av_R_equivalents 0.0460
_diffrn_reflns_av_unetI/netI 0.0250
_diffrn_reflns_Laue_measured_fraction_full 0.996
_diffrn_reflns_Laue_measured_fraction_max 0.995
_diffrn_reflns_limit_h_max 21
_diffrn_reflns_limit_h_min -21
_diffrn_reflns_limit_k_max 6
_diffrn_reflns_limit_k_min -6
_diffrn_reflns_limit_l_max 14
_diffrn_reflns_limit_l_min -14
_diffrn_reflns_number 17486
_diffrn_reflns_point_group_measured_fraction_full 0.976
_diffrn_reflns_point_group_measured_fraction_max 0.974
_diffrn_reflns_theta_full 68.000
_diffrn_reflns_theta_max 68.355
_diffrn_reflns_theta_min 3.637
_diffrn_source 'Micro Focus Rotating Anode'
_diffrn_source_type 'Rigaku MicroMax-007HF'
_diffrn_standards_number 0
_exptl_absorpt_coefficient_mu 0.772
_exptl_absorpt_correction_T_max 0.3200
_exptl_absorpt_correction_T_min 0.2196
_exptl_absorpt_correction_type multi-scan
_exptl_absorpt_process_details
'SADABS-2016/2 (Bruker,2016/2) was used for absorption correction. wR2(int) was 0.1071 before and 0.0697 after correction. The Ratio of minimum to maximum transmission is 0.6862. The \l/2 correction factor is Not present.'
_exptl_crystal_colour Colorless
_exptl_crystal_colour_primary Colorless
_exptl_crystal_density_diffrn 1.229
_exptl_crystal_description Plank
_exptl_crystal_F_000 496
_exptl_crystal_size_max 0.405
_exptl_crystal_size_mid 0.216
_exptl_crystal_size_min 0.067
_refine_diff_density_max 0.102
_refine_diff_density_min -0.159
_refine_diff_density_rms 0.036
_refine_ls_abs_structure_details
;
 Flack x determined using 928 quotients [(I+)-(I-)]/[(I+)+(I-)]
 (Parsons, Flack and Wagner, Acta Cryst. B69 (2013) 249-259).
;
_refine_ls_abs_structure_Flack 0.00(7)
_refine_ls_extinction_method none
_refine_ls_goodness_of_fit_ref 1.091
_refine_ls_hydrogen_treatment mixed
_refine_ls_matrix_type full
_refine_ls_number_parameters 153
_refine_ls_number_reflns 2213
_refine_ls_number_restraints 2
_refine_ls_restrained_S_all 1.093
_refine_ls_R_factor_all 0.0279
_refine_ls_R_factor_gt 0.0269
_refine_ls_shift/su_max 0.000
_refine_ls_shift/su_mean 0.000
_refine_ls_structure_factor_coef Fsqd
_refine_ls_weighting_details 'w=1/[\s^2^(Fo^2^)+(0.0332P)^2^+0.3831P] where P=(Fo^2^+2Fc^2^)/3'
_refine_ls_weighting_scheme calc
_refine_ls_wR_factor_gt 0.0680
_refine_ls_wR_factor_ref 0.0687
_reflns_Friedel_coverage 0.766
_reflns_Friedel_fraction_full 0.950
_reflns_Friedel_fraction_max 0.949
_reflns_number_gt 2152
_reflns_number_total 2213
_reflns_threshold_expression 'I > 2\s(I)'
_cod_data_source_file ja7b12918_si_003.cif
_cod_data_source_block Renata03
_cod_depositor_comments
;
The following automatic conversions were performed:

'_diffrn_radiation_probe' value 'X-ray' changed to 'x-ray' according
to
/home/data/users/saulius/crontab/automatic-downloads/rss-feeds/ACS/lib/dictionaries/cif_core.dic
dictionary named 'cif_core.dic' version 2.4.2 from 2011-04-26.

Automatic conversion script
Id: cif_fix_values 4973 2017-02-22 13:04:09Z antanas 
;
_cod_database_code 4127034
_shelx_shelxl_version_number 2016/6
_shelx_space_group_comment
;
The symmetry employed for this shelxl refinement is uniquely defined
by the following loop, which should always be used as a source of
symmetry information in preference to the above space-group names.
They are only intended as comments.
;
_shelx_estimated_absorpt_t_max 0.950
_shelx_estimated_absorpt_t_min 0.745
_olex2_refinement_description
;
1. Fixed Uiso
 At 1.2 times of:
  All C(H) groups, All C(H,H) groups
 At 1.5 times of:
  All C(H,H,H) groups
2. Restrained distances
 N1-H1
 0.95 with sigma of 0.02
3.a Ternary CH refined with riding coordinates:
 C2(H2), C5(H5)
3.b Secondary CH2 refined with riding coordinates:
 C3(H3A,H3B), C4(H4A,H4B)
3.c Idealised Me refined as rotating group:
 C6(H6A,H6B,H6C), C9(H9A,H9B,H9C), C10(H10A,H10B,H10C), C11(H11A,H11B,H11C)
;
_olex2_submission_special_instructions 'No special instructions were received'

loop_
_space_group_symop_operation_xyz
'x, y, z'
'-x, y, -z'
'x+1/2, y+1/2, z'
'-x+1/2, y+1/2, -z'

loop_
_atom_site_label
_atom_site_type_symbol
_atom_site_fract_x
_atom_site_fract_y
_atom_site_fract_z
_atom_site_U_iso_or_equiv
_atom_site_adp_type
_atom_site_occupancy
_atom_site_site_symmetry_order
_atom_site_calc_flag
_atom_site_refinement_flags_posn
O1 O 0.70966(7) 0.3863(3) 0.37877(12) 0.0369(3) Uani 1 1 d .
O2 O 0.65508(7) 0.6463(3) 0.26996(10) 0.0297(3) Uani 1 1 d .
O3 O 0.56014(7) 0.3742(3) 0.63064(10) 0.0327(3) Uani 1 1 d .
O4 O 0.66317(6) 0.4472(2) 0.73937(10) 0.0261(3) Uani 1 1 d .
N1 N 0.65793(9) 0.5845(3) 0.56954(13) 0.0311(4) Uani 1 1 d D
H1 H 0.7000(11) 0.654(4) 0.5908(18) 0.032(6) Uiso 1 1 d D
C1 C 0.66754(10) 0.5516(3) 0.37023(15) 0.0262(4) Uani 1 1 d .
C2 C 0.62286(9) 0.6454(4) 0.46536(14) 0.0259(4) Uani 1 1 d .
H2 H 0.574206 0.560590 0.461761 0.031 Uiso 1 1 calc R
C3 C 0.60545(10) 0.9081(4) 0.45470(15) 0.0303(4) Uani 1 1 d .
H3A H 0.570288 0.956143 0.511438 0.036 Uiso 1 1 calc R
H3B H 0.651399 1.002294 0.465212 0.036 Uiso 1 1 calc R
C4 C 0.57147(10) 0.9518(4) 0.34063(16) 0.0310(4) Uani 1 1 d .
H4A H 0.525975 0.855363 0.330325 0.037 Uiso 1 1 calc R
H4B H 0.557538 1.120733 0.333064 0.037 Uiso 1 1 calc R
C5 C 0.62579(10) 0.8878(4) 0.25400(15) 0.0279(4) Uani 1 1 d .
H5 H 0.668107 1.002133 0.258463 0.033 Uiso 1 1 calc R
C6 C 0.59241(11) 0.8926(5) 0.13851(16) 0.0370(5) Uani 1 1 d .
H6A H 0.629472 0.840199 0.086587 0.055 Uiso 1 1 calc GR
H6B H 0.576637 1.054254 0.120094 0.055 Uiso 1 1 calc GR
H6C H 0.549466 0.786445 0.133920 0.055 Uiso 1 1 calc GR
C7 C 0.62123(10) 0.4601(3) 0.64529(14) 0.0246(4) Uani 1 1 d .
C8 C 0.63778(10) 0.3067(3) 0.83247(15) 0.0248(4) Uani 1 1 d .
C9 C 0.56441(10) 0.3991(4) 0.87261(16) 0.0316(4) Uani 1 1 d .
H9A H 0.568523 0.569317 0.887162 0.047 Uiso 1 1 calc GR
H9B H 0.551900 0.316428 0.940415 0.047 Uiso 1 1 calc GR
H9C H 0.525431 0.371077 0.816148 0.047 Uiso 1 1 calc GR
C10 C 0.63482(12) 0.0469(4) 0.80145(18) 0.0346(5) Uani 1 1 d .
H10A H 0.595192 0.021483 0.745737 0.052 Uiso 1 1 calc GR
H10B H 0.624952 -0.047981 0.866848 0.052 Uiso 1 1 calc GR
H10C H 0.682403 -0.000703 0.771704 0.052 Uiso 1 1 calc GR
C11 C 0.69873(10) 0.3519(4) 0.91915(16) 0.0340(5) Uani 1 1 d .
H11A H 0.745436 0.284616 0.894521 0.051 Uiso 1 1 calc GR
H11B H 0.685434 0.277371 0.988576 0.051 Uiso 1 1 calc GR
H11C H 0.704617 0.522852 0.930197 0.051 Uiso 1 1 calc GR

loop_
_atom_site_aniso_label
_atom_site_aniso_U_11
_atom_site_aniso_U_22
_atom_site_aniso_U_33
_atom_site_aniso_U_23
_atom_site_aniso_U_13
_atom_site_aniso_U_12
O1 0.0302(7) 0.0296(8) 0.0508(8) 0.0067(6) 0.0005(6) 0.0085(6)
O2 0.0308(6) 0.0313(7) 0.0271(7) 0.0029(6) 0.0034(5) 0.0082(6)
O3 0.0259(7) 0.0396(8) 0.0323(7) 0.0056(6) -0.0034(5) -0.0121(6)
O4 0.0235(6) 0.0295(7) 0.0251(6) 0.0063(5) -0.0027(5) -0.0071(5)
N1 0.0245(8) 0.0399(10) 0.0284(8) 0.0095(7) -0.0052(6) -0.0122(7)
C1 0.0216(9) 0.0245(10) 0.0323(10) 0.0041(7) -0.0009(7) -0.0014(7)
C2 0.0216(8) 0.0302(10) 0.0258(9) 0.0046(8) -0.0014(7) -0.0033(8)
C3 0.0283(9) 0.0334(12) 0.0292(10) -0.0025(8) 0.0030(7) 0.0042(8)
C4 0.0281(9) 0.0313(11) 0.0338(10) 0.0046(8) 0.0019(7) 0.0092(8)
C5 0.0250(8) 0.0271(10) 0.0314(9) 0.0057(8) 0.0002(7) 0.0030(8)
C6 0.0297(9) 0.0493(14) 0.0318(10) 0.0088(9) 0.0003(7) 0.0041(10)
C7 0.0236(8) 0.0245(9) 0.0255(9) 0.0018(7) -0.0016(7) -0.0029(7)
C8 0.0241(9) 0.0255(10) 0.0248(9) 0.0052(7) 0.0018(7) -0.0025(7)
C9 0.0265(9) 0.0366(12) 0.0319(10) 0.0003(8) 0.0037(7) 0.0000(8)
C10 0.0398(11) 0.0255(11) 0.0386(11) 0.0028(8) 0.0031(9) -0.0018(8)
C11 0.0279(9) 0.0448(13) 0.0288(10) 0.0068(8) -0.0036(7) -0.0047(9)

loop_
_atom_type_symbol
_atom_type_description
_atom_type_scat_dispersion_real
_atom_type_scat_dispersion_imag
_atom_type_scat_source
C C 0.0181 0.0091 'International Tables Vol C Tables 4.2.6.8 and 6.1.1.4'
H H 0.0000 0.0000 'International Tables Vol C Tables 4.2.6.8 and 6.1.1.4'
N N 0.0311 0.0180 'International Tables Vol C Tables 4.2.6.8 and 6.1.1.4'
O O 0.0492 0.0322 'International Tables Vol C Tables 4.2.6.8 and 6.1.1.4'

loop_
_geom_angle_atom_site_label_1
_geom_angle_atom_site_label_2
_geom_angle_atom_site_label_3
_geom_angle
C1 O2 C5 122.46(15)
C7 O4 C8 120.08(13)
C2 N1 H1 120.0(15)
C7 N1 H1 117.8(15)
C7 N1 C2 120.91(15)
O1 C1 O2 118.22(17)
O1 C1 C2 123.38(17)
O2 C1 C2 118.21(16)
N1 C2 C1 110.85(16)
N1 C2 H2 106.5
N1 C2 C3 113.09(17)
C1 C2 H2 106.5
C3 C2 C1 112.75(15)
C3 C2 H2 106.5
C2 C3 H3A 110.1
C2 C3 H3B 110.1
H3A C3 H3B 108.4
C4 C3 C2 108.22(16)
C4 C3 H3A 110.1
C4 C3 H3B 110.1
C3 C4 H4A 109.6
C3 C4 H4B 109.6
H4A C4 H4B 108.1
C5 C4 C3 110.31(15)
C5 C4 H4A 109.6
C5 C4 H4B 109.6
O2 C5 C4 111.64(15)
O2 C5 H5 108.7
O2 C5 C6 105.64(16)
C4 C5 H5 108.7
C4 C5 C6 113.38(15)
C6 C5 H5 108.7
C5 C6 H6A 109.5
C5 C6 H6B 109.5
C5 C6 H6C 109.5
H6A C6 H6B 109.5
H6A C6 H6C 109.5
H6B C6 H6C 109.5
O3 C7 O4 125.74(16)
O3 C7 N1 124.89(16)
N1 C7 O4 109.37(14)
O4 C8 C9 111.04(15)
O4 C8 C10 109.92(15)
O4 C8 C11 101.95(14)
C9 C8 C11 109.79(16)
C10 C8 C9 112.87(17)
C10 C8 C11 110.75(17)
C8 C9 H9A 109.5
C8 C9 H9B 109.5
C8 C9 H9C 109.5
H9A C9 H9B 109.5
H9A C9 H9C 109.5
H9B C9 H9C 109.5
C8 C10 H10A 109.5
C8 C10 H10B 109.5
C8 C10 H10C 109.5
H10A C10 H10B 109.5
H10A C10 H10C 109.5
H10B C10 H10C 109.5
C8 C11 H11A 109.5
C8 C11 H11B 109.5
C8 C11 H11C 109.5
H11A C11 H11B 109.5
H11A C11 H11C 109.5
H11B C11 H11C 109.5

loop_
_geom_bond_atom_site_label_1
_geom_bond_atom_site_label_2
_geom_bond_distance
O1 C1 1.207(2)
O2 C1 1.344(2)
O2 C5 1.474(2)
O3 C7 1.212(2)
O4 C7 1.354(2)
O4 C8 1.468(2)
N1 H1 0.886(19)
N1 C2 1.440(2)
N1 C7 1.349(2)
C1 C2 1.526(3)
C2 H2 1.0000
C2 C3 1.521(3)
C3 H3A 0.9900
C3 H3B 0.9900
C3 C4 1.519(3)
C4 H4A 0.9900
C4 H4B 0.9900
C4 C5 1.506(3)
C5 H5 1.0000
C5 C6 1.511(3)
C6 H6A 0.9800
C6 H6B 0.9800
C6 H6C 0.9800
C8 C9 1.518(3)
C8 C10 1.515(3)
C8 C11 1.521(2)
C9 H9A 0.9800
C9 H9B 0.9800
C9 H9C 0.9800
C10 H10A 0.9800
C10 H10B 0.9800
C10 H10C 0.9800
C11 H11A 0.9800
C11 H11B 0.9800
C11 H11C 0.9800

loop_
_geom_hbond_atom_site_label_D
_geom_hbond_atom_site_label_H
_geom_hbond_atom_site_label_A
_geom_hbond_distance_DH
_geom_hbond_distance_HA
_geom_hbond_distance_DA
_geom_hbond_angle_DHA
_geom_hbond_site_symmetry_A
N1 H1 O1 0.886(19) 2.12(2) 2.986(2) 167(2) 4_656
